data_4003814
loop_
_publ_author_name
'Zuluaga, Andr\'es Reyes'
'Brock, Aidan J.'
'Pfrunder, Michael C.'
'Phonsri, Wasinee'
'Murray, Keith S.'
'Harding, Phimphaka'
'Micallef, Aaron S.'
'Mullen, Kathleen M.'
'Clegg, Jack K.'
'Harding, David J.'
'McMurtrie, John C.'

_publ_section_title
;
 Three-Way Switchable Single-Crystal-to-Single-Crystal Solvatomorphic Spin
 Crossover in a Molecular Cocrystal
;
_journal_name_full 'Chemistry of Materials'
_journal_paper_doi 10.1021/acs.chemmater.0c03396
_journal_year 2020
_chemical_formula_moiety 'C6 F3 I3, C34 H26 Fe N4 O4, C N S'
_chemical_formula_sum 'C41 H26 F3 Fe I3 N5 O4 S'
_chemical_formula_weight 1178.28
_chemical_name_systematic
'bis(4-methoxy-2-(((quinolin-8-yl)imino)methyl)phenolato)-iron(iii) thiocyanate (2,4,5-tetrafluoro-1,3,5-triiodobenzene)'
_space_group_crystal_system triclinic
_space_group_IT_number 2
_space_group_name_Hall '-P 1'
_space_group_name_H-M_alt 'P -1'
_atom_sites_solution_hydrogens geom
_atom_sites_solution_primary dual
_audit_creation_date 2020-07-03
_audit_creation_method
;
Olex2 1.3
(compiled 2020.02.04 svn.rd84adfe8 for OlexSys, GUI svn.r6032)
;
_cell_angle_alpha 83.395(2)
_cell_angle_beta 78.415(2)
_cell_angle_gamma 89.886(2)
_cell_formula_units_Z 2
_cell_length_a 11.6613(3)
_cell_length_b 12.7484(3)
_cell_length_c 14.0028(3)
_cell_measurement_reflns_used 16847
_cell_measurement_temperature 300.00(10)
_cell_measurement_theta_max 27.6090
_cell_measurement_theta_min 2.3280
_cell_volume 2025.28(8)
_computing_cell_refinement 'CrysAlisPro 1.171.40.61a (Rigaku OD, 2019)'
_computing_data_collection 'CrysAlisPro 1.171.40.61a (Rigaku OD, 2019)'
_computing_data_reduction 'CrysAlisPro 1.171.40.61a (Rigaku OD, 2019)'
_computing_molecular_graphics 'Olex2 1.3 (Dolomanov et al., 2009)'
_computing_publication_material 'Olex2 1.3 (Dolomanov et al., 2009)'
_computing_structure_refinement 'SHELXL 2018/3 (Sheldrick, 2015)'
_computing_structure_solution 'SHELXT 2018/2 (Sheldrick, 2018)'
_diffrn_ambient_environment air
_diffrn_ambient_temperature 300.00(10)
_diffrn_detector 'Hybrid Pixel Array Detector'
_diffrn_detector_area_resol_mean 5.8140
_diffrn_detector_type 'Pilatus 300K'
_diffrn_measured_fraction_theta_full 0.999
_diffrn_measured_fraction_theta_max 1.000
_diffrn_measurement_details
;
List of Runs (angles in degrees, time in seconds):

  # Type    Start    End  Width  t~exp~   \w     \q     \k     \f   Frames
--------------------------------------------------------------------------
  1  \w    -17.00  34.00   0.50    1.00    --    7.84  93.00-131.00  102
  2  \w    -13.00  38.00   0.50    1.00    --    7.84 -93.00 117.00  102
  3  \w    -43.00 -16.00   0.50    1.00    --   -9.41  93.00-131.00   54
  4  \w    -42.00 -16.00   0.50    1.00    --    7.84 -57.00 -30.00   52
  5  \w      0.00  37.00   0.50    1.00    --    7.84 -99.00 -90.00   74
  6  \w    -59.00  22.00   0.50    1.00    --    7.84 -57.00  60.00  162
  7  \w    -18.00  75.00   0.50    1.00    --    7.84  77.00   0.00  186
  8  \w      5.00  36.00   0.50    1.00    --    7.84 -99.00   0.00   62
  9  \w     -7.00  79.00   0.50    1.00    --    7.84  57.00  60.00  172
 10  \w      3.00  40.00   0.50    1.00    --    7.84 -99.00-180.00   74
 11  \w    -61.00 -36.00   0.50    1.00    --    7.84 153.00-168.43   50
 12  \w    -26.00  68.00   0.50    1.00    --   -9.41  37.00 150.00  188
 13  \w    -30.00  49.00   0.50    1.00    --   -9.41  77.00 150.00  158
 14  \w      6.00  31.00   0.50    1.00    --   -9.41  93.00-131.00   50
;
_diffrn_measurement_device 'four-circle diffractometer'
_diffrn_measurement_device_type 'XtaLAB Synergy, Dualflex, Pilatus 300K'
_diffrn_measurement_method '\w scans'
_diffrn_orient_matrix_type 'CrysAlisPro convention (1999,Acta A55,543-557)'
_diffrn_orient_matrix_UB_11 0.0268005000
_diffrn_orient_matrix_UB_12 -0.0249995000
_diffrn_orient_matrix_UB_13 -0.0413000000
_diffrn_orient_matrix_UB_21 -0.0208685000
_diffrn_orient_matrix_UB_22 -0.0498160000
_diffrn_orient_matrix_UB_23 0.0254263000
_diffrn_orient_matrix_UB_31 -0.0519922000
_diffrn_orient_matrix_UB_32 0.0056572000
_diffrn_orient_matrix_UB_33 -0.0189361000
_diffrn_radiation_monochromator mirror
_diffrn_radiation_probe x-ray
_diffrn_radiation_type 'Mo K\a'
_diffrn_radiation_wavelength 0.71073
_diffrn_reflns_av_R_equivalents 0.0682
_diffrn_reflns_av_unetI/netI 0.0494
_diffrn_reflns_Laue_measured_fraction_full 0.999
_diffrn_reflns_Laue_measured_fraction_max 1.000
_diffrn_reflns_limit_h_max 15
_diffrn_reflns_limit_h_min -15
_diffrn_reflns_limit_k_max 16
_diffrn_reflns_limit_k_min -16
_diffrn_reflns_limit_l_max 18
_diffrn_reflns_limit_l_min -18
_diffrn_reflns_number 50735
_diffrn_reflns_point_group_measured_fraction_full 0.999
_diffrn_reflns_point_group_measured_fraction_max 1.000
_diffrn_reflns_theta_full 25.242
_diffrn_reflns_theta_max 28.282
_diffrn_reflns_theta_min 2.083
_diffrn_source 'micro-focus sealed X-ray tube'
_diffrn_source_type 'PhotonJet (Mo) X-ray Source'
_exptl_absorpt_coefficient_mu 2.773
_exptl_absorpt_correction_T_max 1.00000
_exptl_absorpt_correction_T_min 0.03191
_exptl_absorpt_correction_type multi-scan
_exptl_absorpt_process_details
;
CrysAlisPro 1.171.40.61a (Rigaku Oxford Diffraction, 2019)
Empirical absorption correction using spherical harmonics,
 implemented in SCALE3 ABSPACK scaling algorithm.
;
_exptl_crystal_colour 'dark brown'
_exptl_crystal_colour_modifier dark
_exptl_crystal_colour_primary brown
_exptl_crystal_density_diffrn 1.932
_exptl_crystal_description block
_exptl_crystal_F_000 1134
_exptl_crystal_preparation 'Combined equal ratios of starting materials'
_exptl_crystal_recrystallization_method 'Slow evaporation of the solvent'
_exptl_crystal_size_max 2
_exptl_crystal_size_mid 1
_exptl_crystal_size_min 1
_refine_diff_density_max 1.352
_refine_diff_density_min -1.292
_refine_diff_density_rms 0.092
_refine_ls_extinction_method none
_refine_ls_goodness_of_fit_ref 1.035
_refine_ls_hydrogen_treatment constr
_refine_ls_matrix_type full
_refine_ls_number_parameters 525
_refine_ls_number_reflns 10047
_refine_ls_number_restraints 0
_refine_ls_restrained_S_all 1.035
_refine_ls_R_factor_all 0.0778
_refine_ls_R_factor_gt 0.0459
_refine_ls_shift/su_max 0.001
_refine_ls_shift/su_mean 0.000
_refine_ls_structure_factor_coef Fsqd
_refine_ls_weighting_details 'w=1/[\s^2^(Fo^2^)+(0.0448P)^2^+1.8482P] where P=(Fo^2^+2Fc^2^)/3'
_refine_ls_weighting_scheme calc
_refine_ls_wR_factor_gt 0.1072
_refine_ls_wR_factor_ref 0.1217
_reflns_Friedel_coverage 0.000
_reflns_number_gt 6512
_reflns_number_total 10047
_reflns_threshold_expression 'I > 2\s(I)'
_cod_data_source_file cm0c03396_si_006.cif
_cod_data_source_block sjcm19ar19a_01_300_00
_cod_database_code 4003814
_shelx_shelxl_version_number 2018/3
_chemical_oxdiff_formula 'C40 H40 N5 O2 Fe S I3 F3'
_shelx_space_group_comment
;
The symmetry employed for this shelxl refinement is uniquely defined
by the following loop, which should always be used as a source of
symmetry information in preference to the above space-group names.
They are only intended as comments.
;
_shelx_estimated_absorpt_t_max 0.168
_shelx_estimated_absorpt_t_min 0.072
_reflns_odcompleteness_completeness 84.03
_reflns_odcompleteness_iscentric 1
_reflns_odcompleteness_theta 33.33
_olex2_refinement_description
;
1. Fixed Uiso
 At 1.2 times of:
  All C(H) groups
 At 1.5 times of:
  All C(H,H,H) groups
2.a Aromatic/amide H refined with riding coordinates:
 C25(H25), C8(H8), C23(H23), C19(H19), C10(H10), C6(H6), C16(H16), C33(H33),
 C14(H14), C27(H27), C12(H12), C11(H11), C20(H20), C2(H2), C31(H31), C15(H15),
 C32(H32), C28(H28), C3(H3), C29(H29)
2.b Idealised Me refined as rotating group:
 C22(H22a,H22b,H22c), C5(H5a,H5b,H5c)
;
_olex2_exptl_crystal_mounting_method 'Paratone Oil'
_olex2_submission_original_sample_id Sjcm19ar19a_01_300_00
_olex2_submission_special_instructions 'No special instructions were received'
_oxdiff_exptl_absorpt_empirical_details
;
Empirical correction (ABSPACK) includes:
- Absorption correction using spherical harmonics
- Frame scaling
;
_oxdiff_exptl_absorpt_empirical_full_max 15.942
_oxdiff_exptl_absorpt_empirical_full_min 0.559

loop_
_space_group_symop_operation_xyz
'x, y, z'
'-x, -y, -z'

loop_
_atom_site_label
_atom_site_type_symbol
_atom_site_fract_x
_atom_site_fract_y
_atom_site_fract_z
_atom_site_U_iso_or_equiv
_atom_site_adp_type
_atom_site_occupancy
_atom_site_site_symmetry_order
_atom_site_calc_flag
_atom_site_refinement_flags_posn
_atom_site_refinement_flags_adp
_atom_site_refinement_flags_occupancy
_atom_site_disorder_assembly
_atom_site_disorder_group
I3 I -0.08639(3) 0.25475(3) 0.37974(3) 0.06082(11) Uani 1 1 d . . . . .
I2 I 0.27408(3) 0.06019(3) 0.60386(4) 0.08483(15) Uani 1 1 d . . . . .
I1 I -0.00703(4) 0.42329(4) 0.74732(3) 0.09067(15) Uani 1 1 d . . . . .
Fe1 Fe 0.52656(5) 0.36521(4) 0.79261(4) 0.03817(14) Uani 1 1 d . . . . .
S1 S -0.21117(14) 0.30360(14) 0.19472(11) 0.0757(4) Uani 1 1 d . . . . .
F3 F 0.1098(3) 0.1022(2) 0.4456(2) 0.0723(8) Uani 1 1 d . . . . .
O3 O 0.6124(3) 0.2993(3) 0.8848(2) 0.0517(7) Uani 1 1 d . . . . .
F1 F -0.1061(3) 0.3895(3) 0.5584(2) 0.0762(9) Uani 1 1 d . . . . .
O1 O 0.6328(2) 0.4806(3) 0.7480(2) 0.0527(8) Uani 1 1 d . . . . .
N1 N 0.4205(3) 0.4592(3) 0.8837(2) 0.0373(7) Uani 1 1 d . . . . .
N3 N 0.6035(3) 0.2641(3) 0.6925(2) 0.0385(7) Uani 1 1 d . . . . .
O4 O 0.9748(3) 0.0208(3) 0.8695(3) 0.0625(9) Uani 1 1 d . . . . .
N4 N 0.4404(3) 0.4042(3) 0.6736(2) 0.0400(7) Uani 1 1 d . . . . .
N2 N 0.3818(3) 0.2628(3) 0.8553(2) 0.0403(7) Uani 1 1 d . . . . .
F2 F 0.1830(3) 0.2485(3) 0.7201(3) 0.0880(10) Uani 1 1 d . . . . .
O2 O 0.6782(3) 0.8790(3) 0.8500(3) 0.0763(11) Uani 1 1 d . . . . .
C9 C 0.3103(3) 0.4133(3) 0.9329(3) 0.0370(8) Uani 1 1 d . . . . .
C25 C 0.6912(3) 0.2047(3) 0.7038(3) 0.0422(9) Uani 1 1 d . . . . .
H25 H 0.724829 0.169607 0.650771 0.051 Uiso 1 1 calc R U . . .
C34 C 0.4727(3) 0.3455(3) 0.5974(3) 0.0399(9) Uani 1 1 d . . . . .
C17 C 0.2931(3) 0.3073(3) 0.9167(3) 0.0361(8) Uani 1 1 d . . . . .
C18 C 0.7006(4) 0.2345(3) 0.8747(3) 0.0428(9) Uani 1 1 d . . . . .
C7 C 0.5529(3) 0.6118(3) 0.8507(3) 0.0410(9) Uani 1 1 d . . . . .
C24 C 0.7417(3) 0.1875(3) 0.7884(3) 0.0416(9) Uani 1 1 d . . . . .
C1 C 0.6405(3) 0.5730(4) 0.7787(3) 0.0429(9) Uani 1 1 d . . . . .
C8 C 0.4487(3) 0.5537(3) 0.8990(3) 0.0390(9) Uani 1 1 d . . . . .
H8 H 0.396597 0.586154 0.945417 0.047 Uiso 1 1 calc R U . . .
C26 C 0.5600(3) 0.2689(3) 0.6046(3) 0.0428(9) Uani 1 1 d . . . . .
C13 C 0.1894(4) 0.2502(3) 0.9624(3) 0.0451(10) Uani 1 1 d . . . . .
C23 C 0.8347(4) 0.1147(4) 0.7850(3) 0.0470(10) Uani 1 1 d . . . . .
H23 H 0.861332 0.082827 0.728362 0.056 Uiso 1 1 calc R U . . .
C21 C 0.8852(4) 0.0915(4) 0.8653(3) 0.0479(10) Uani 1 1 d . . . . .
C19 C 0.7556(4) 0.2080(4) 0.9551(3) 0.0517(11) Uani 1 1 d . . . . .
H19 H 0.730264 0.238369 1.012762 0.062 Uiso 1 1 calc R U . . .
C10 C 0.2211(4) 0.4612(4) 0.9914(3) 0.0500(10) Uani 1 1 d . . . . .
H10 H 0.230033 0.531022 1.002281 0.060 Uiso 1 1 calc R U . . .
C6 C 0.5646(4) 0.7144(4) 0.8764(3) 0.0506(10) Uani 1 1 d . . . . .
H6 H 0.507150 0.739323 0.924132 0.061 Uiso 1 1 calc R U . . .
C36 C 0.0018(4) 0.2475(4) 0.4977(3) 0.0523(11) Uani 1 1 d . . . . .
C16 C 0.3696(4) 0.1629(3) 0.8403(3) 0.0505(10) Uani 1 1 d . . . . .
H16 H 0.429384 0.132767 0.798299 0.061 Uiso 1 1 calc R U . . .
C33 C 0.3611(4) 0.4773(4) 0.6670(3) 0.0505(10) Uani 1 1 d . . . . .
H33 H 0.338403 0.516976 0.719120 0.061 Uiso 1 1 calc R U . . .
C4 C 0.6601(4) 0.7785(4) 0.8316(4) 0.0538(11) Uani 1 1 d . . . . .
C14 C 0.1818(4) 0.1445(4) 0.9445(3) 0.0537(11) Uani 1 1 d . . . . .
H14 H 0.115114 0.104072 0.973828 0.064 Uiso 1 1 calc R U . . .
C27 C 0.5922(4) 0.2079(4) 0.5298(3) 0.0553(12) Uani 1 1 d . . . . .
H27 H 0.647874 0.156282 0.534421 0.066 Uiso 1 1 calc R U . . .
N5 N -0.3514(5) 0.1192(5) 0.2270(4) 0.0896(16) Uani 1 1 d . . . . .
C12 C 0.1004(4) 0.3024(4) 1.0223(3) 0.0538(11) Uani 1 1 d . . . . .
H12 H 0.030938 0.266639 1.052916 0.065 Uiso 1 1 calc R U . . .
C11 C 0.1166(4) 0.4046(4) 1.0347(3) 0.0557(12) Uani 1 1 d . . . . .
H11 H 0.056782 0.438592 1.073171 0.067 Uiso 1 1 calc R U . . .
C20 C 0.8458(4) 0.1382(4) 0.9495(3) 0.0531(11) Uani 1 1 d . . . . .
H20 H 0.880815 0.122188 1.003394 0.064 Uiso 1 1 calc R U . . .
C30 C 0.4227(4) 0.3607(4) 0.5121(3) 0.0509(11) Uani 1 1 d . . . . .
C35 C -0.2932(5) 0.1967(5) 0.2140(4) 0.0666(15) Uani 1 1 d . . . . .
C37 C -0.0222(4) 0.3178(4) 0.5669(4) 0.0541(11) Uani 1 1 d . . . . .
C41 C 0.0868(4) 0.1746(4) 0.5096(4) 0.0544(11) Uani 1 1 d . . . . .
C2 C 0.7385(4) 0.6385(4) 0.7383(3) 0.0536(11) Uani 1 1 d . . . . .
H2 H 0.799132 0.613548 0.693269 0.064 Uiso 1 1 calc R U . . .
C38 C 0.0365(4) 0.3199(4) 0.6426(4) 0.0609(12) Uani 1 1 d . . . . .
C31 C 0.3399(4) 0.4401(4) 0.5087(4) 0.0570(12) Uani 1 1 d . . . . .
H31 H 0.305764 0.453092 0.454076 0.068 Uiso 1 1 calc R U . . .
C40 C 0.1503(4) 0.1736(4) 0.5836(4) 0.0570(12) Uani 1 1 d . . . . .
C15 C 0.2699(4) 0.1012(4) 0.8854(4) 0.0560(12) Uani 1 1 d . . . . .
H15 H 0.264709 0.030878 0.874537 0.067 Uiso 1 1 calc R U . . .
C32 C 0.3097(4) 0.4974(4) 0.5844(4) 0.0588(12) Uani 1 1 d . . . . .
H32 H 0.254862 0.550250 0.581972 0.071 Uiso 1 1 calc R U . . .
C39 C 0.1237(4) 0.2467(4) 0.6470(4) 0.0593(12) Uani 1 1 d . . . . .
C28 C 0.5423(5) 0.2222(5) 0.4466(4) 0.0676(14) Uani 1 1 d . . . . .
H28 H 0.565733 0.180086 0.396443 0.081 Uiso 1 1 calc R U . . .
C3 C 0.7473(4) 0.7377(4) 0.7632(4) 0.0589(12) Uani 1 1 d . . . . .
H3 H 0.813168 0.779358 0.733894 0.071 Uiso 1 1 calc R U . . .
C29 C 0.4613(4) 0.2955(4) 0.4377(3) 0.0594(12) Uani 1 1 d . . . . .
H29 H 0.429915 0.303498 0.381372 0.071 Uiso 1 1 calc R U . . .
C22 C 0.9994(5) -0.0479(4) 0.7949(4) 0.0656(13) Uani 1 1 d . . . . .
H22A H 1.023362 -0.006742 0.732123 0.098 Uiso 1 1 calc R U . . .
H22B H 0.930387 -0.088863 0.795119 0.098 Uiso 1 1 calc R U . . .
H22C H 1.061116 -0.094267 0.807181 0.098 Uiso 1 1 calc R U . . .
C5 C 0.5837(5) 0.9277(4) 0.9053(5) 0.0755(16) Uani 1 1 d . . . . .
H5A H 0.519598 0.931868 0.871492 0.113 Uiso 1 1 calc R U . . .
H5B H 0.607050 0.997605 0.913962 0.113 Uiso 1 1 calc R U . . .
H5C H 0.559680 0.887064 0.968299 0.113 Uiso 1 1 calc R U . . .

loop_
_atom_site_aniso_label
_atom_site_aniso_U_11
_atom_site_aniso_U_22
_atom_site_aniso_U_33
_atom_site_aniso_U_23
_atom_site_aniso_U_13
_atom_site_aniso_U_12
I3 0.05220(18) 0.0688(2) 0.0647(2) -0.01458(16) -0.01581(15) 0.00717(15)
I2 0.0697(2) 0.0632(2) 0.1245(4) 0.0027(2) -0.0343(2) 0.01294(18)
I1 0.1124(3) 0.0820(3) 0.0813(3) -0.0325(2) -0.0153(2) 0.0011(2)
Fe1 0.0399(3) 0.0384(3) 0.0355(3) -0.0092(2) -0.0033(2) 0.0070(2)
S1 0.0801(9) 0.0924(11) 0.0606(8) -0.0164(8) -0.0244(7) 0.0227(8)
F3 0.0769(19) 0.070(2) 0.073(2) -0.0202(16) -0.0146(15) 0.0157(15)
O3 0.0589(18) 0.064(2) 0.0364(15) -0.0135(14) -0.0153(13) 0.0105(15)
F1 0.0729(19) 0.073(2) 0.089(2) -0.0220(17) -0.0249(16) 0.0262(16)
O1 0.0400(15) 0.058(2) 0.0541(18) -0.0096(15) 0.0057(13) -0.0016(14)
N1 0.0352(16) 0.0405(19) 0.0359(17) -0.0043(14) -0.0066(13) 0.0007(14)
N3 0.0380(17) 0.048(2) 0.0293(16) -0.0070(14) -0.0048(13) 0.0001(14)
O4 0.0521(18) 0.068(2) 0.075(2) -0.0087(18) -0.0308(17) 0.0116(16)
N4 0.0415(17) 0.0404(19) 0.0384(18) -0.0032(14) -0.0100(14) 0.0044(14)
N2 0.0411(17) 0.0376(19) 0.0425(18) -0.0042(14) -0.0095(14) 0.0010(14)
F2 0.112(3) 0.084(2) 0.081(2) -0.0058(18) -0.054(2) 0.005(2)
O2 0.072(2) 0.058(2) 0.095(3) -0.018(2) -0.002(2) -0.0275(19)
C9 0.0351(19) 0.043(2) 0.0325(19) -0.0041(16) -0.0062(15) -0.0005(16)
C25 0.038(2) 0.052(3) 0.039(2) -0.0135(18) -0.0080(16) 0.0073(18)
C34 0.038(2) 0.045(2) 0.036(2) 0.0020(17) -0.0095(16) -0.0033(17)
C17 0.0337(18) 0.041(2) 0.0329(19) -0.0028(16) -0.0064(15) 0.0001(16)
C18 0.045(2) 0.044(2) 0.040(2) -0.0032(18) -0.0113(18) -0.0055(18)
C7 0.036(2) 0.048(2) 0.039(2) -0.0040(18) -0.0085(16) -0.0019(17)
C24 0.042(2) 0.045(2) 0.039(2) -0.0056(18) -0.0106(17) -0.0001(17)
C1 0.0330(19) 0.055(3) 0.040(2) 0.0001(19) -0.0088(16) 0.0001(18)
C8 0.0360(19) 0.039(2) 0.041(2) -0.0061(17) -0.0041(16) 0.0026(16)
C26 0.043(2) 0.054(3) 0.032(2) -0.0079(18) -0.0070(16) 0.0040(18)
C13 0.044(2) 0.049(3) 0.041(2) -0.0015(19) -0.0091(18) -0.0067(19)
C23 0.044(2) 0.052(3) 0.047(2) -0.009(2) -0.0102(18) 0.0074(19)
C21 0.040(2) 0.051(3) 0.056(3) -0.004(2) -0.0184(19) -0.0030(19)
C19 0.059(3) 0.062(3) 0.037(2) -0.009(2) -0.0129(19) -0.006(2)
C10 0.044(2) 0.049(3) 0.053(3) -0.013(2) 0.0027(19) -0.0017(19)
C6 0.047(2) 0.053(3) 0.050(3) -0.008(2) -0.0048(19) -0.008(2)
C36 0.048(2) 0.057(3) 0.051(3) -0.004(2) -0.009(2) -0.002(2)
C16 0.057(3) 0.042(2) 0.055(3) -0.010(2) -0.014(2) 0.001(2)
C33 0.049(2) 0.049(3) 0.054(3) -0.005(2) -0.013(2) 0.013(2)
C4 0.050(2) 0.053(3) 0.060(3) -0.003(2) -0.015(2) -0.013(2)
C14 0.055(3) 0.051(3) 0.054(3) -0.001(2) -0.011(2) -0.013(2)
C27 0.054(3) 0.072(3) 0.043(2) -0.018(2) -0.011(2) 0.013(2)
N5 0.117(5) 0.081(4) 0.082(4) -0.029(3) -0.036(3) 0.031(3)
C12 0.039(2) 0.063(3) 0.055(3) -0.008(2) 0.0020(19) -0.008(2)
C11 0.041(2) 0.065(3) 0.055(3) -0.012(2) 0.006(2) -0.001(2)
C20 0.051(2) 0.062(3) 0.052(3) -0.005(2) -0.025(2) -0.003(2)
C30 0.050(2) 0.063(3) 0.040(2) 0.002(2) -0.0120(19) -0.005(2)
C35 0.085(4) 0.082(4) 0.041(3) -0.022(3) -0.025(3) 0.045(3)
C37 0.049(2) 0.054(3) 0.058(3) -0.003(2) -0.008(2) 0.005(2)
C41 0.055(3) 0.052(3) 0.054(3) -0.011(2) -0.004(2) 0.002(2)
C2 0.036(2) 0.075(3) 0.046(2) 0.000(2) -0.0044(18) -0.006(2)
C38 0.063(3) 0.063(3) 0.058(3) -0.010(2) -0.013(2) -0.006(2)
C31 0.054(3) 0.066(3) 0.053(3) 0.006(2) -0.023(2) -0.001(2)
C40 0.051(3) 0.050(3) 0.067(3) 0.002(2) -0.013(2) 0.000(2)
C15 0.067(3) 0.041(3) 0.063(3) -0.009(2) -0.018(2) -0.007(2)
C32 0.054(3) 0.063(3) 0.058(3) 0.008(2) -0.017(2) 0.015(2)
C39 0.064(3) 0.053(3) 0.062(3) 0.003(2) -0.021(2) -0.003(2)
C28 0.076(3) 0.092(4) 0.040(3) -0.026(3) -0.014(2) 0.017(3)
C3 0.044(2) 0.069(3) 0.063(3) -0.001(3) -0.011(2) -0.017(2)
C29 0.067(3) 0.077(3) 0.038(2) -0.007(2) -0.019(2) -0.002(3)
C22 0.065(3) 0.071(3) 0.066(3) -0.014(3) -0.021(3) 0.018(3)
C5 0.085(4) 0.059(3) 0.084(4) -0.013(3) -0.020(3) -0.013(3)

loop_
_atom_type_symbol
_atom_type_description
_atom_type_scat_dispersion_real
_atom_type_scat_dispersion_imag
_atom_type_scat_source
C C 0.0033 0.0016 'International Tables Vol C Tables 4.2.6.8 and 6.1.1.4'
H H 0.0000 0.0000 'International Tables Vol C Tables 4.2.6.8 and 6.1.1.4'
F F 0.0171 0.0103 'International Tables Vol C Tables 4.2.6.8 and 6.1.1.4'
Fe Fe 0.3463 0.8444 'International Tables Vol C Tables 4.2.6.8 and 6.1.1.4'
I I -0.4742 1.8119 'International Tables Vol C Tables 4.2.6.8 and 6.1.1.4'
N N 0.0061 0.0033 'International Tables Vol C Tables 4.2.6.8 and 6.1.1.4'
O O 0.0106 0.0060 'International Tables Vol C Tables 4.2.6.8 and 6.1.1.4'
S S 0.1246 0.1234 'International Tables Vol C Tables 4.2.6.8 and 6.1.1.4'

loop_
_geom_angle_atom_site_label_1
_geom_angle_atom_site_label_2
_geom_angle_atom_site_label_3
_geom_angle
_geom_angle_site_symmetry_1
_geom_angle_site_symmetry_3
_geom_angle_publ_flag
O3 Fe1 N1 98.78(12) . . ?
O3 Fe1 N3 89.07(13) . . ?
O3 Fe1 N4 165.94(13) . . ?
O3 Fe1 N2 89.97(13) . . ?
O1 Fe1 O3 95.20(14) . . ?
O1 Fe1 N1 89.49(13) . . ?
O1 Fe1 N3 97.53(13) . . ?
O1 Fe1 N4 91.15(13) . . ?
O1 Fe1 N2 166.96(13) . . ?
N1 Fe1 N3 168.98(12) . . ?
N1 Fe1 N4 93.79(12) . . ?
N1 Fe1 N2 77.87(13) . . ?
N3 Fe1 N4 77.66(12) . . ?
N3 Fe1 N2 94.51(13) . . ?
N2 Fe1 N4 86.53(13) . . ?
C18 O3 Fe1 131.7(3) . . ?
C1 O1 Fe1 132.2(3) . . ?
C9 N1 Fe1 115.6(2) . . ?
C8 N1 Fe1 124.9(3) . . ?
C8 N1 C9 119.5(3) . . ?
C25 N3 Fe1 123.9(3) . . ?
C25 N3 C26 120.1(3) . . ?
C26 N3 Fe1 115.8(3) . . ?
C21 O4 C22 117.5(4) . . ?
C34 N4 Fe1 114.4(2) . . ?
C33 N4 Fe1 127.0(3) . . ?
C33 N4 C34 118.6(4) . . ?
C17 N2 Fe1 114.8(3) . . ?
C16 N2 Fe1 126.5(3) . . ?
C16 N2 C17 118.7(4) . . ?
C4 O2 C5 117.1(4) . . ?
C17 C9 N1 114.4(3) . . ?
C10 C9 N1 127.1(4) . . ?
C10 C9 C17 118.5(4) . . ?
N3 C25 H25 116.5 . . ?
N3 C25 C24 127.1(4) . . ?
C24 C25 H25 116.5 . . ?
N4 C34 C26 117.9(3) . . ?
N4 C34 C30 121.7(4) . . ?
C26 C34 C30 120.3(4) . . ?
N2 C17 C9 117.2(3) . . ?
N2 C17 C13 121.7(4) . . ?
C13 C17 C9 121.1(4) . . ?
O3 C18 C24 123.4(4) . . ?
O3 C18 C19 118.8(4) . . ?
C24 C18 C19 117.8(4) . . ?
C1 C7 C8 123.8(4) . . ?
C6 C7 C1 119.8(4) . . ?
C6 C7 C8 116.3(4) . . ?
C25 C24 C23 116.8(4) . . ?
C18 C24 C25 123.3(4) . . ?
C18 C24 C23 119.9(4) . . ?
O1 C1 C7 123.1(4) . . ?
O1 C1 C2 119.4(4) . . ?
C2 C1 C7 117.5(4) . . ?
N1 C8 C7 125.6(4) . . ?
N1 C8 H8 117.2 . . ?
C7 C8 H8 117.2 . . ?
N3 C26 C34 114.1(3) . . ?
C27 C26 N3 127.1(4) . . ?
C27 C26 C34 118.8(4) . . ?
C17 C13 C12 118.4(4) . . ?
C14 C13 C17 117.0(4) . . ?
C14 C13 C12 124.5(4) . . ?
C24 C23 H23 120.0 . . ?
C21 C23 C24 120.0(4) . . ?
C21 C23 H23 120.0 . . ?
C23 C21 O4 124.3(4) . . ?
C23 C21 C20 120.2(4) . . ?
C20 C21 O4 115.5(4) . . ?
C18 C19 H19 119.4 . . ?
C20 C19 C18 121.1(4) . . ?
C20 C19 H19 119.4 . . ?
C9 C10 H10 119.9 . . ?
C9 C10 C11 120.1(4) . . ?
C11 C10 H10 119.9 . . ?
C7 C6 H6 119.5 . . ?
C4 C6 C7 120.9(4) . . ?
C4 C6 H6 119.5 . . ?
C37 C36 I3 120.9(3) . . ?
C41 C36 I3 122.6(4) . . ?
C41 C36 C37 116.5(4) . . ?
N2 C16 H16 118.8 . . ?
N2 C16 C15 122.3(4) . . ?
C15 C16 H16 118.8 . . ?
N4 C33 H33 118.7 . . ?
N4 C33 C32 122.5(4) . . ?
C32 C33 H33 118.7 . . ?
O2 C4 C6 125.3(5) . . ?
O2 C4 C3 116.3(4) . . ?
C6 C4 C3 118.4(5) . . ?
C13 C14 H14 119.6 . . ?
C15 C14 C13 120.8(4) . . ?
C15 C14 H14 119.6 . . ?
C26 C27 H27 119.6 . . ?
C26 C27 C28 120.8(5) . . ?
C28 C27 H27 119.6 . . ?
C13 C12 H12 120.1 . . ?
C11 C12 C13 119.8(4) . . ?
C11 C12 H12 120.1 . . ?
C10 C11 H11 119.0 . . ?
C12 C11 C10 122.0(4) . . ?
C12 C11 H11 119.0 . . ?
C21 C20 H20 119.5 . . ?
C19 C20 C21 121.0(4) . . ?
C19 C20 H20 119.5 . . ?
C31 C30 C34 117.2(4) . . ?
C31 C30 C29 125.4(4) . . ?
C29 C30 C34 117.4(4) . . ?
N5 C35 S1 179.2(6) . . ?
F1 C37 C36 118.3(4) . . ?
F1 C37 C38 118.3(5) . . ?
C38 C37 C36 123.4(5) . . ?
F3 C41 C36 118.3(4) . . ?
F3 C41 C40 118.9(4) . . ?
C36 C41 C40 122.8(5) . . ?
C1 C2 H2 119.2 . . ?
C3 C2 C1 121.7(4) . . ?
C3 C2 H2 119.2 . . ?
C37 C38 I1 121.9(4) . . ?
C37 C38 C39 116.3(5) . . ?
C39 C38 I1 121.7(4) . . ?
C30 C31 H31 119.9 . . ?
C32 C31 C30 120.2(4) . . ?
C32 C31 H31 119.9 . . ?
C41 C40 I2 122.5(4) . . ?
C39 C40 I2 120.2(4) . . ?
C39 C40 C41 117.2(5) . . ?
C16 C15 H15 120.3 . . ?
C14 C15 C16 119.4(4) . . ?
C14 C15 H15 120.3 . . ?
C33 C32 H32 120.1 . . ?
C31 C32 C33 119.8(4) . . ?
C31 C32 H32 120.1 . . ?
F2 C39 C38 117.1(5) . . ?
F2 C39 C40 119.2(5) . . ?
C40 C39 C38 123.7(5) . . ?
C27 C28 H28 119.4 . . ?
C29 C28 C27 121.2(5) . . ?
C29 C28 H28 119.4 . . ?
C4 C3 H3 119.2 . . ?
C2 C3 C4 121.6(4) . . ?
C2 C3 H3 119.2 . . ?
C30 C29 H29 119.3 . . ?
C28 C29 C30 121.4(4) . . ?
C28 C29 H29 119.3 . . ?
O4 C22 H22A 109.5 . . ?
O4 C22 H22B 109.5 . . ?
O4 C22 H22C 109.5 . . ?
H22A C22 H22B 109.5 . . ?
H22A C22 H22C 109.5 . . ?
H22B C22 H22C 109.5 . . ?
O2 C5 H5A 109.5 . . ?
O2 C5 H5B 109.5 . . ?
O2 C5 H5C 109.5 . . ?
H5A C5 H5B 109.5 . . ?
H5A C5 H5C 109.5 . . ?
H5B C5 H5C 109.5 . . ?

loop_
_geom_bond_atom_site_label_1
_geom_bond_atom_site_label_2
_geom_bond_distance
_geom_bond_site_symmetry_2
_geom_bond_publ_flag
I3 C36 2.108(5) . ?
I2 C40 2.078(5) . ?
I1 C38 2.070(5) . ?
Fe1 O3 1.908(3) . ?
Fe1 O1 1.890(3) . ?
Fe1 N1 2.075(3) . ?
Fe1 N3 2.083(3) . ?
Fe1 N4 2.125(3) . ?
Fe1 N2 2.115(3) . ?
S1 C35 1.631(8) . ?
F3 C41 1.348(5) . ?
O3 C18 1.313(5) . ?
F1 C37 1.351(5) . ?
O1 C1 1.309(5) . ?
N1 C9 1.423(5) . ?
N1 C8 1.302(5) . ?
N3 C25 1.295(5) . ?
N3 C26 1.418(5) . ?
O4 C21 1.383(5) . ?
O4 C22 1.425(6) . ?
N4 C34 1.365(5) . ?
N4 C33 1.320(5) . ?
N2 C17 1.372(5) . ?
N2 C16 1.327(5) . ?
F2 C39 1.348(6) . ?
O2 C4 1.361(6) . ?
O2 C5 1.402(7) . ?
C9 C17 1.417(5) . ?
C9 C10 1.376(5) . ?
C25 H25 0.9300 . ?
C25 C24 1.421(5) . ?
C34 C26 1.419(6) . ?
C34 C30 1.425(6) . ?
C17 C13 1.410(5) . ?
C18 C24 1.408(6) . ?
C18 C19 1.412(6) . ?
C7 C1 1.416(6) . ?
C7 C8 1.428(5) . ?
C7 C6 1.410(6) . ?
C24 C23 1.423(6) . ?
C1 C2 1.400(6) . ?
C8 H8 0.9300 . ?
C26 C27 1.367(6) . ?
C13 C14 1.405(6) . ?
C13 C12 1.413(6) . ?
C23 H23 0.9300 . ?
C23 C21 1.374(6) . ?
C21 C20 1.379(6) . ?
C19 H19 0.9300 . ?
C19 C20 1.373(6) . ?
C10 H10 0.9300 . ?
C10 C11 1.407(6) . ?
C6 H6 0.9300 . ?
C6 C4 1.381(6) . ?
C36 C37 1.382(7) . ?
C36 C41 1.378(6) . ?
C16 H16 0.9300 . ?
C16 C15 1.402(6) . ?
C33 H33 0.9300 . ?
C33 C32 1.406(6) . ?
C4 C3 1.394(7) . ?
C14 H14 0.9300 . ?
C14 C15 1.344(7) . ?
C27 H27 0.9300 . ?
C27 C28 1.397(6) . ?
N5 C35 1.176(8) . ?
C12 H12 0.9300 . ?
C12 C11 1.353(7) . ?
C11 H11 0.9300 . ?
C20 H20 0.9300 . ?
C30 C31 1.400(7) . ?
C30 C29 1.409(7) . ?
C37 C38 1.376(7) . ?
C41 C40 1.388(7) . ?
C2 H2 0.9300 . ?
C2 C3 1.359(7) . ?
C38 C39 1.385(7) . ?
C31 H31 0.9300 . ?
C31 C32 1.344(7) . ?
C40 C39 1.353(7) . ?
C15 H15 0.9300 . ?
C32 H32 0.9300 . ?
C28 H28 0.9300 . ?
C28 C29 1.341(7) . ?
C3 H3 0.9300 . ?
C29 H29 0.9300 . ?
C22 H22A 0.9600 . ?
C22 H22B 0.9600 . ?
C22 H22C 0.9600 . ?
C5 H5A 0.9600 . ?
C5 H5B 0.9600 . ?
C5 H5C 0.9600 . ?

loop_
_geom_torsion_atom_site_label_1
_geom_torsion_atom_site_label_2
_geom_torsion_atom_site_label_3
_geom_torsion_atom_site_label_4
_geom_torsion
_geom_torsion_site_symmetry_1
_geom_torsion_site_symmetry_2
_geom_torsion_site_symmetry_3
_geom_torsion_site_symmetry_4
_geom_torsion_publ_flag
I3 C36 C37 F1 1.8(6) . . . . ?
I3 C36 C37 C38 -176.8(4) . . . . ?
I3 C36 C41 F3 -3.3(6) . . . . ?
I3 C36 C41 C40 175.9(4) . . . . ?
I2 C40 C39 F2 3.6(7) . . . . ?
I2 C40 C39 C38 -175.2(4) . . . . ?
I1 C38 C39 F2 -2.9(7) . . . . ?
I1 C38 C39 C40 175.9(4) . . . . ?
Fe1 O3 C18 C24 -9.1(6) . . . . ?
Fe1 O3 C18 C19 172.6(3) . . . . ?
Fe1 O1 C1 C7 -9.0(6) . . . . ?
Fe1 O1 C1 C2 172.0(3) . . . . ?
Fe1 N1 C9 C17 3.8(4) . . . . ?
Fe1 N1 C9 C10 -175.0(3) . . . . ?
Fe1 N1 C8 C7 5.0(6) . . . . ?
Fe1 N3 C25 C24 8.0(6) . . . . ?
Fe1 N3 C26 C34 2.0(4) . . . . ?
Fe1 N3 C26 C27 -176.9(4) . . . . ?
Fe1 N4 C34 C26 -1.7(5) . . . . ?
Fe1 N4 C34 C30 179.4(3) . . . . ?
Fe1 N4 C33 C32 179.6(3) . . . . ?
Fe1 N2 C17 C9 -1.9(4) . . . . ?
Fe1 N2 C17 C13 178.4(3) . . . . ?
Fe1 N2 C16 C15 -180.0(3) . . . . ?
F3 C41 C40 I2 -3.0(6) . . . . ?
F3 C41 C40 C39 -179.2(4) . . . . ?
O3 Fe1 O1 C1 -88.4(4) . . . . ?
O3 C18 C24 C25 -0.6(7) . . . . ?
O3 C18 C24 C23 -177.3(4) . . . . ?
O3 C18 C19 C20 178.0(4) . . . . ?
F1 C37 C38 I1 3.7(7) . . . . ?
F1 C37 C38 C39 -178.4(4) . . . . ?
O1 C1 C2 C3 175.9(4) . . . . ?
N1 Fe1 O1 C1 10.3(4) . . . . ?
N1 C9 C17 N2 -1.2(5) . . . . ?
N1 C9 C17 C13 178.5(3) . . . . ?
N1 C9 C10 C11 179.7(4) . . . . ?
N3 Fe1 O1 C1 -178.2(4) . . . . ?
N3 C25 C24 C18 0.3(7) . . . . ?
N3 C25 C24 C23 177.2(4) . . . . ?
N3 C26 C27 C28 -179.5(5) . . . . ?
O4 C21 C20 C19 -178.6(4) . . . . ?
N4 Fe1 O1 C1 104.1(4) . . . . ?
N4 C34 C26 N3 -0.2(5) . . . . ?
N4 C34 C26 C27 178.9(4) . . . . ?
N4 C34 C30 C31 1.0(6) . . . . ?
N4 C34 C30 C29 -179.6(4) . . . . ?
N4 C33 C32 C31 0.9(7) . . . . ?
N2 Fe1 O1 C1 24.6(8) . . . . ?
N2 C17 C13 C14 1.7(6) . . . . ?
N2 C17 C13 C12 -178.0(4) . . . . ?
N2 C16 C15 C14 1.5(7) . . . . ?
O2 C4 C3 C2 -179.5(5) . . . . ?
C9 N1 C8 C7 -176.2(4) . . . . ?
C9 C17 C13 C14 -178.0(4) . . . . ?
C9 C17 C13 C12 2.3(6) . . . . ?
C9 C10 C11 C12 1.0(8) . . . . ?
C25 N3 C26 C34 -173.4(4) . . . . ?
C25 N3 C26 C27 7.7(7) . . . . ?
C25 C24 C23 C21 -177.9(4) . . . . ?
C34 N4 C33 C32 -0.6(6) . . . . ?
C34 C26 C27 C28 1.6(7) . . . . ?
C34 C30 C31 C32 -0.7(7) . . . . ?
C34 C30 C29 C28 -0.3(7) . . . . ?
C17 N2 C16 C15 -0.4(6) . . . . ?
C17 C9 C10 C11 0.9(6) . . . . ?
C17 C13 C14 C15 -0.6(7) . . . . ?
C17 C13 C12 C11 -0.4(7) . . . . ?
C18 C24 C23 C21 -0.9(6) . . . . ?
C18 C19 C20 C21 -0.2(7) . . . . ?
C7 C1 C2 C3 -3.2(6) . . . . ?
C7 C6 C4 O2 178.7(4) . . . . ?
C7 C6 C4 C3 -2.6(7) . . . . ?
C24 C18 C19 C20 -0.4(6) . . . . ?
C24 C23 C21 O4 179.1(4) . . . . ?
C24 C23 C21 C20 0.3(7) . . . . ?
C1 C7 C8 N1 -0.2(6) . . . . ?
C1 C7 C6 C4 0.6(7) . . . . ?
C1 C2 C3 C4 1.2(7) . . . . ?
C8 N1 C9 C17 -175.2(3) . . . . ?
C8 N1 C9 C10 6.0(6) . . . . ?
C8 C7 C1 O1 1.6(6) . . . . ?
C8 C7 C1 C2 -179.4(4) . . . . ?
C8 C7 C6 C4 -177.9(4) . . . . ?
C26 N3 C25 C24 -177.1(4) . . . . ?
C26 C34 C30 C31 -177.9(4) . . . . ?
C26 C34 C30 C29 1.6(6) . . . . ?
C26 C27 C28 C29 -0.4(8) . . . . ?
C13 C14 C15 C16 -0.9(7) . . . . ?
C13 C12 C11 C10 -1.3(8) . . . . ?
C23 C21 C20 C19 0.3(7) . . . . ?
C19 C18 C24 C25 177.7(4) . . . . ?
C19 C18 C24 C23 0.9(6) . . . . ?
C10 C9 C17 N2 177.7(4) . . . . ?
C10 C9 C17 C13 -2.6(6) . . . . ?
C6 C7 C1 O1 -176.8(4) . . . . ?
C6 C7 C1 C2 2.3(6) . . . . ?
C6 C7 C8 N1 178.2(4) . . . . ?
C6 C4 C3 C2 1.8(7) . . . . ?
C36 C37 C38 I1 -177.7(4) . . . . ?
C36 C37 C38 C39 0.1(8) . . . . ?
C36 C41 C40 I2 177.8(4) . . . . ?
C36 C41 C40 C39 1.6(7) . . . . ?
C16 N2 C17 C9 178.5(4) . . . . ?
C16 N2 C17 C13 -1.2(6) . . . . ?
C33 N4 C34 C26 178.6(4) . . . . ?
C33 N4 C34 C30 -0.3(6) . . . . ?
C14 C13 C12 C11 180.0(5) . . . . ?
C27 C28 C29 C30 -0.3(9) . . . . ?
C12 C13 C14 C15 179.0(5) . . . . ?
C30 C34 C26 N3 178.7(4) . . . . ?
C30 C34 C26 C27 -2.2(6) . . . . ?
C30 C31 C32 C33 -0.2(7) . . . . ?
C37 C36 C41 F3 177.6(4) . . . . ?
C37 C36 C41 C40 -3.2(7) . . . . ?
C37 C38 C39 F2 179.3(4) . . . . ?
C37 C38 C39 C40 -1.9(8) . . . . ?
C41 C36 C37 F1 -179.1(4) . . . . ?
C41 C36 C37 C38 2.3(7) . . . . ?
C41 C40 C39 F2 179.9(4) . . . . ?
C41 C40 C39 C38 1.1(8) . . . . ?
C31 C30 C29 C28 179.1(5) . . . . ?
C29 C30 C31 C32 179.9(5) . . . . ?
C22 O4 C21 C23 -13.6(7) . . . . ?
C22 O4 C21 C20 165.2(4) . . . . ?
C5 O2 C4 C6 -11.9(8) . . . . ?
C5 O2 C4 C3 169.4(5) . . . . ?
